data_4075616
loop_
_publ_author_name
'Baratta, Walter'
'Bosco, Marco'
'Chelucci, Giorgio'
'Del Zotto, Alessandro'
'Siega, Katia'
'Toniutti, Micaela'
'Zangrando, Ennio'
'Rigo, Pierluigi'

_publ_section_title
;
 Terdentate RuX(CNN)(PP) (X = Cl, H, OR) Complexes:&#x00A0; Synthesis,
 Properties, and Catalytic Activity in Fast Transfer Hydrogenation
;
_journal_issue 19
_journal_name_full Organometallics
_journal_page_first 4611
_journal_paper_doi 10.1021/om060408q
_journal_volume 25
_journal_year 2006
_chemical_formula_moiety 'C44 H47 Cl N2 P2 Ru'
_chemical_formula_sum 'C44 H47 Cl N2 P2 Ru'
_chemical_formula_weight 802.30
_chemical_name_systematic
;
 (2-phenyl-6-(2-amino-(3',3'-dimethyl)-propyl)pyridine,C,N,N')-
 [1,4-bis(diphenylphosphino)-buthane,P,P']chloro-ruthenium(II)
;
_space_group_IT_number 19
_symmetry_cell_setting orthorhombic
_symmetry_space_group_name_Hall 'P 2ac 2ab'
_symmetry_space_group_name_H-M 'P 21 21 21'
_atom_sites_solution_hydrogens geom
_atom_sites_solution_primary direct
_atom_sites_solution_secondary difmap
_audit_creation_method SHELXL-97
_cell_angle_alpha 90.00
_cell_angle_beta 90.00
_cell_angle_gamma 90.00
_cell_formula_units_Z 4
_cell_length_a 12.047(3)
_cell_length_b 15.900(3)
_cell_length_c 21.476(5)
_cell_measurement_temperature 293(2)
_cell_volume 4113.7(16)
_computing_cell_refinement 'Denzo (Otwinowski & Minor 1997)'
_computing_data_collection 'Nonius Xpress'
_computing_data_reduction 'Denzo and Scalepack (Otwinowski & Minor 1997)'
_computing_molecular_graphics 'Ortep3/windows (Farrugia,1997)'
_computing_publication_material 'Wingx 1.70.00 (Farrugia, 1999)'
_computing_structure_refinement 'SHELX97 (Sheldrick, 1998)'
_computing_structure_solution 'SHELX97 (Sheldrick, 1998)'
_diffrn_ambient_temperature 293(2)
_diffrn_measured_fraction_theta_full 0.960
_diffrn_measured_fraction_theta_max 0.960
_diffrn_measurement_device_type 'image plate dip1030'
_diffrn_measurement_method 'laser scanner'
_diffrn_radiation_monochromator graphite
_diffrn_radiation_source 'fine-focus sealed tube'
_diffrn_radiation_type Mok\a
_diffrn_radiation_wavelength 0.71073
_diffrn_reflns_av_R_equivalents 0.0360
_diffrn_reflns_av_sigmaI/netI 0.0409
_diffrn_reflns_limit_h_max 16
_diffrn_reflns_limit_h_min -16
_diffrn_reflns_limit_k_max 22
_diffrn_reflns_limit_k_min 0
_diffrn_reflns_limit_l_max 29
_diffrn_reflns_limit_l_min 0
_diffrn_reflns_number 47070
_diffrn_reflns_theta_full 29.66
_diffrn_reflns_theta_max 29.66
_diffrn_reflns_theta_min 1.59
_exptl_absorpt_coefficient_mu 0.555
_exptl_absorpt_correction_T_max 0.8615
_exptl_absorpt_correction_T_min 0.8179
_exptl_absorpt_correction_type refdelf
_exptl_absorpt_process_details
;
Parkin S,Moezzi B & Hope H, (1995) J. Appl. Cryst. 28, 53-56
Cubic fit to sin(theta)/lambda - 24 parameters
;
_exptl_crystal_density_diffrn 1.295
_exptl_crystal_density_method 'not measured'
_exptl_crystal_description cube
_exptl_crystal_F_000 1664
_exptl_crystal_size_max 0.35
_exptl_crystal_size_mid 0.30
_exptl_crystal_size_min 0.30
_refine_diff_density_max 0.685
_refine_diff_density_min -0.311
_refine_diff_density_rms 0.068
_refine_ls_abs_structure_details 'Flack H D (1983), Acta Cryst. A39, 876-881'
_refine_ls_abs_structure_Flack -0.020(19)
_refine_ls_extinction_method none
_refine_ls_goodness_of_fit_ref 0.975
_refine_ls_hydrogen_treatment riding
_refine_ls_matrix_type full
_refine_ls_number_parameters 451
_refine_ls_number_reflns 10978
_refine_ls_number_restraints 0
_refine_ls_restrained_S_all 0.975
_refine_ls_R_factor_all 0.0416
_refine_ls_R_factor_gt 0.0340
_refine_ls_shift/su_max 0.002
_refine_ls_shift/su_mean 0.000
_refine_ls_structure_factor_coef Fsqd
_refine_ls_weighting_details 'calc w=1/[\s^2^(Fo^2^)+(0.0525P)^2^] where P=(Fo^2^+2Fc^2^)/3'
_refine_ls_weighting_scheme calc
_refine_ls_wR_factor_gt 0.0832
_refine_ls_wR_factor_ref 0.0858
_reflns_number_gt 9416
_reflns_number_total 10978
_reflns_threshold_expression >2sigma(I)
_cod_data_source_file om060408qsi20060512_125514.cif
_cod_data_source_block ud27
_cod_database_code 4075616

loop_
_symmetry_equiv_pos_as_xyz
'x, y, z'
'-x+1/2, -y, z+1/2'
'x+1/2, -y+1/2, -z'
'-x, y+1/2, -z+1/2'

loop_
_atom_site_label
_atom_site_type_symbol
_atom_site_fract_x
_atom_site_fract_y
_atom_site_fract_z
_atom_site_U_iso_or_equiv
_atom_site_adp_type
_atom_site_occupancy
_atom_site_symmetry_multiplicity
_atom_site_calc_flag
_atom_site_refinement_flags
Ru Ru 0.776425(16) 0.519560(10) 0.533750(8) 0.05481(5) Uani 1 1 d .
Cl1 Cl 0.74078(6) 0.63402(4) 0.45662(3) 0.06661(14) Uani 1 1 d .
P1 P 0.82565(6) 0.41517(4) 0.59894(3) 0.05870(13) Uani 1 1 d .
P2 P 0.59326(5) 0.48025(4) 0.52970(3) 0.05943(12) Uani 1 1 d .
N1 N 0.93068(17) 0.57448(12) 0.53806(10) 0.0632(4) Uani 1 1 d .
N2 N 0.75398(19) 0.62906(12) 0.59673(9) 0.0676(6) Uani 1 1 d .
H2A H 0.7305 0.6738 0.5747 0.081 Uiso 1 1 calc R
H2B H 0.7023 0.6170 0.6256 0.081 Uiso 1 1 calc R
C1 C 0.8538(2) 0.45222(15) 0.46510(12) 0.0638(5) Uani 1 1 d .
C2 C 0.8206(3) 0.38509(17) 0.42655(12) 0.0718(6) Uani 1 1 d .
H2 H 0.7514 0.3608 0.4334 0.086 Uiso 1 1 calc R
C3 C 0.8863(3) 0.3534(2) 0.37877(14) 0.0863(9) Uani 1 1 d .
H3 H 0.8608 0.3087 0.3549 0.104 Uiso 1 1 calc R
C4 C 0.9883(3) 0.3876(2) 0.36662(14) 0.0909(10) Uani 1 1 d .
H4 H 1.0319 0.3669 0.3343 0.109 Uiso 1 1 calc R
C5 C 1.0256(3) 0.4531(2) 0.40286(15) 0.0861(9) Uani 1 1 d .
H5 H 1.0942 0.4774 0.3944 0.103 Uiso 1 1 calc R
C6 C 0.9619(2) 0.4836(2) 0.45204(12) 0.0707(6) Uani 1 1 d .
C7 C 1.0028(3) 0.55135(19) 0.49316(14) 0.0738(7) Uani 1 1 d .
C8 C 1.1071(3) 0.5903(2) 0.49046(18) 0.0919(9) Uani 1 1 d .
H8 H 1.1590 0.5744 0.4606 0.110 Uiso 1 1 calc R
C9 C 1.1309(3) 0.6522(3) 0.5326(2) 0.1022(10) Uani 1 1 d .
H9 H 1.1999 0.6784 0.5315 0.123 Uiso 1 1 calc R
C10 C 1.0544(3) 0.6762(2) 0.57650(18) 0.0937(10) Uani 1 1 d .
H10 H 1.0708 0.7196 0.6040 0.112 Uiso 1 1 calc R
C11 C 0.9533(3) 0.63598(18) 0.57982(13) 0.0739(7) Uani 1 1 d .
C12 C 0.8617(3) 0.64936(17) 0.62788(13) 0.0732(7) Uani 1 1 d .
H12 H 0.8725 0.6051 0.6591 0.088 Uiso 1 1 calc R
C13 C 0.8569(4) 0.7328(2) 0.66513(16) 0.0941(10) Uani 1 1 d .
C14 C 0.8584(5) 0.8096(2) 0.6222(2) 0.1298(17) Uani 1 1 d .
H14A H 0.8002 0.8045 0.5919 0.195 Uiso 1 1 calc R
H14B H 0.9288 0.8128 0.6014 0.195 Uiso 1 1 calc R
H14C H 0.8470 0.8596 0.6464 0.195 Uiso 1 1 calc R
C15 C 0.9526(5) 0.7356(3) 0.7124(2) 0.1308(17) Uani 1 1 d .
H15A H 1.0222 0.7341 0.6906 0.196 Uiso 1 1 calc R
H15B H 0.9474 0.6880 0.7397 0.196 Uiso 1 1 calc R
H15C H 0.9478 0.7865 0.7363 0.196 Uiso 1 1 calc R
C16 C 0.7482(5) 0.7336(3) 0.7032(2) 0.1352(19) Uani 1 1 d .
H16A H 0.6859 0.7336 0.6753 0.203 Uiso 1 1 calc R
H16B H 0.7459 0.7831 0.7287 0.203 Uiso 1 1 calc R
H16C H 0.7452 0.6845 0.7292 0.203 Uiso 1 1 calc R
C17 C 0.8008(2) 0.30419(16) 0.57609(13) 0.0726(7) Uani 1 1 d .
H17A H 0.8204 0.2988 0.5325 0.087 Uiso 1 1 calc R
H17B H 0.8524 0.2695 0.5994 0.087 Uiso 1 1 calc R
C18 C 0.6853(3) 0.26656(17) 0.58449(16) 0.0821(8) Uani 1 1 d .
H18A H 0.6902 0.2068 0.5759 0.098 Uiso 1 1 calc R
H18B H 0.6648 0.2726 0.6279 0.098 Uiso 1 1 calc R
C19 C 0.5913(3) 0.30219(17) 0.54539(14) 0.0766(7) Uani 1 1 d .
H19A H 0.5321 0.2609 0.5434 0.092 Uiso 1 1 calc R
H19B H 0.6182 0.3110 0.5033 0.092 Uiso 1 1 calc R
C20 C 0.5433(3) 0.38516(17) 0.56984(13) 0.0712(6) Uani 1 1 d .
H20A H 0.5611 0.3900 0.6137 0.085 Uiso 1 1 calc R
H20B H 0.4631 0.3830 0.5662 0.085 Uiso 1 1 calc R
C21 C 0.9772(2) 0.40943(16) 0.61212(12) 0.0655(6) Uani 1 1 d .
C22 C 1.0465(3) 0.3659(2) 0.57163(15) 0.0815(8) Uani 1 1 d .
H22 H 1.0157 0.3380 0.5377 0.098 Uiso 1 1 calc R
C23 C 1.1599(3) 0.3631(3) 0.58048(18) 0.0982(10) Uani 1 1 d .
H23 H 1.2043 0.3328 0.5530 0.118 Uiso 1 1 calc R
C24 C 1.2066(3) 0.4041(3) 0.6287(2) 0.1098(12) Uani 1 1 d .
H24 H 1.2830 0.4015 0.6349 0.132 Uiso 1 1 calc R
C25 C 1.1411(3) 0.4500(3) 0.6689(2) 0.1081(12) Uani 1 1 d .
H25 H 1.1734 0.4797 0.7015 0.130 Uiso 1 1 calc R
C26 C 1.0274(3) 0.4519(2) 0.66061(15) 0.0830(8) Uani 1 1 d .
H26 H 0.9838 0.4824 0.6883 0.100 Uiso 1 1 calc R
C27 C 0.7756(3) 0.41527(16) 0.67977(10) 0.0668(5) Uani 1 1 d .
C28 C 0.8115(3) 0.3575(2) 0.72388(14) 0.0854(8) Uani 1 1 d .
H28 H 0.8623 0.3161 0.7129 0.103 Uiso 1 1 calc R
C29 C 0.7713(3) 0.3618(3) 0.78452(14) 0.0991(10) Uani 1 1 d .
H29 H 0.7967 0.3234 0.8139 0.119 Uiso 1 1 calc R
C30 C 0.6948(3) 0.4217(3) 0.80183(14) 0.0973(11) Uani 1 1 d .
H30 H 0.6687 0.4239 0.8425 0.117 Uiso 1 1 calc R
C31 C 0.6583(3) 0.4774(3) 0.75883(13) 0.0910(9) Uani 1 1 d .
H31 H 0.6057 0.5175 0.7698 0.109 Uiso 1 1 calc R
C32 C 0.6993(3) 0.47457(19) 0.69810(12) 0.0755(7) Uani 1 1 d .
H32 H 0.6744 0.5139 0.6693 0.091 Uiso 1 1 calc R
C33 C 0.5077(2) 0.56183(18) 0.56741(13) 0.0682(6) Uani 1 1 d .
C34 C 0.4626(3) 0.5527(2) 0.62731(15) 0.0894(9) Uani 1 1 d .
H34 H 0.4681 0.5014 0.6479 0.107 Uiso 1 1 calc R
C35 C 0.4102(4) 0.6198(3) 0.6556(2) 0.1137(13) Uani 1 1 d .
H35 H 0.3812 0.6135 0.6955 0.136 Uiso 1 1 calc R
C36 C 0.4003(4) 0.6959(3) 0.6257(2) 0.1080(12) Uani 1 1 d .
H36 H 0.3646 0.7407 0.6450 0.130 Uiso 1 1 calc R
C37 C 0.4430(3) 0.7050(2) 0.5677(2) 0.0979(10) Uani 1 1 d .
H37 H 0.4362 0.7562 0.5471 0.117 Uiso 1 1 calc R
C38 C 0.4960(3) 0.63936(19) 0.53917(17) 0.0828(7) Uani 1 1 d .
H38 H 0.5251 0.6472 0.4995 0.099 Uiso 1 1 calc R
C39 C 0.5206(2) 0.46914(16) 0.45403(13) 0.0679(6) Uani 1 1 d .
C40 C 0.4077(3) 0.4497(2) 0.45061(16) 0.0848(8) Uani 1 1 d .
H40 H 0.3659 0.4453 0.4868 0.102 Uiso 1 1 calc R
C41 C 0.3582(3) 0.4369(2) 0.3932(2) 0.1013(11) Uani 1 1 d .
H41 H 0.2831 0.4238 0.3912 0.122 Uiso 1 1 calc R
C42 C 0.4181(4) 0.4434(3) 0.33939(19) 0.1023(11) Uani 1 1 d .
H42 H 0.3844 0.4327 0.3012 0.123 Uiso 1 1 calc R
C43 C 0.5274(3) 0.4655(3) 0.34165(15) 0.0961(10) Uani 1 1 d .
H43 H 0.5675 0.4724 0.3050 0.115 Uiso 1 1 calc R
C44 C 0.5788(3) 0.4778(2) 0.39918(13) 0.0752(6) Uani 1 1 d .
H44 H 0.6536 0.4922 0.4005 0.090 Uiso 1 1 calc R

loop_
_atom_site_aniso_label
_atom_site_aniso_U_11
_atom_site_aniso_U_22
_atom_site_aniso_U_33
_atom_site_aniso_U_23
_atom_site_aniso_U_13
_atom_site_aniso_U_12
Ru 0.05958(9) 0.05250(8) 0.05234(8) -0.00046(7) -0.00075(7) -0.00265(8)
Cl1 0.0759(4) 0.0613(3) 0.0626(3) 0.0063(2) -0.0024(2) -0.0018(3)
P1 0.0641(3) 0.0553(3) 0.0566(3) 0.0024(2) 0.0000(2) 0.0015(3)
P2 0.0595(3) 0.0572(3) 0.0616(3) 0.0009(3) 0.0012(2) -0.0036(3)
N1 0.0647(11) 0.0607(10) 0.0642(10) 0.0078(9) -0.0036(10) -0.0072(9)
N2 0.0806(16) 0.0594(9) 0.0627(10) -0.0058(8) -0.0063(10) -0.0004(10)
C1 0.0663(13) 0.0616(11) 0.0635(11) 0.0065(10) -0.0055(12) 0.0016(10)
C2 0.0864(17) 0.0677(13) 0.0611(13) -0.0048(10) 0.0001(12) 0.0063(14)
C3 0.110(3) 0.0817(18) 0.0669(16) -0.0089(13) 0.0006(15) 0.0227(18)
C4 0.101(2) 0.101(2) 0.0704(16) -0.0012(15) 0.0139(16) 0.037(2)
C5 0.0731(18) 0.100(2) 0.0852(18) 0.0145(16) 0.0129(15) 0.0180(16)
C6 0.0692(14) 0.0749(14) 0.0681(14) 0.0098(12) 0.0023(10) 0.0054(14)
C7 0.0677(15) 0.0753(16) 0.0782(16) 0.0153(13) 0.0008(12) -0.0006(13)
C8 0.0695(18) 0.094(2) 0.112(2) 0.0168(18) 0.0077(16) -0.0094(17)
C9 0.0728(19) 0.101(2) 0.133(3) 0.011(2) -0.002(2) -0.0213(18)
C10 0.086(2) 0.0810(19) 0.115(3) 0.0060(17) -0.0204(19) -0.0270(18)
C11 0.0810(17) 0.0663(14) 0.0743(15) 0.0067(11) -0.0159(13) -0.0103(14)
C12 0.0890(18) 0.0642(13) 0.0664(14) -0.0031(10) -0.0140(13) -0.0118(14)
C13 0.121(3) 0.0793(17) 0.0820(18) -0.0184(15) -0.0085(19) -0.0212(19)
C14 0.193(5) 0.0673(17) 0.129(3) -0.0105(19) -0.004(3) -0.009(3)
C15 0.148(4) 0.143(4) 0.101(3) -0.032(3) -0.028(3) -0.036(3)
C16 0.171(5) 0.122(3) 0.113(3) -0.059(2) 0.020(3) -0.021(3)
C17 0.0814(18) 0.0573(11) 0.0792(15) 0.0025(11) -0.0029(13) -0.0007(13)
C18 0.092(2) 0.0575(12) 0.097(2) 0.0072(12) -0.0062(15) -0.0057(14)
C19 0.0873(18) 0.0584(12) 0.0840(18) 0.0000(11) -0.0067(14) -0.0125(13)
C20 0.0719(16) 0.0663(14) 0.0753(16) 0.0039(11) 0.0038(13) -0.0083(13)
C21 0.0671(14) 0.0640(12) 0.0654(13) 0.0038(10) 0.0000(11) 0.0061(12)
C22 0.0760(18) 0.0838(19) 0.0848(19) -0.0117(14) 0.0016(15) 0.0082(16)
C23 0.078(2) 0.112(3) 0.105(2) -0.015(2) 0.0098(18) 0.020(2)
C24 0.065(2) 0.136(3) 0.128(3) -0.017(2) 0.0022(19) 0.005(2)
C25 0.0731(19) 0.138(3) 0.113(3) -0.030(2) -0.0091(18) -0.010(2)
C26 0.0703(17) 0.099(2) 0.0794(17) -0.0136(15) 0.0014(13) 0.0041(15)
C27 0.0680(13) 0.0734(14) 0.0591(11) 0.0070(10) -0.0037(12) -0.0031(14)
C28 0.0734(16) 0.104(2) 0.0790(17) 0.0263(15) 0.0056(13) 0.0131(16)
C29 0.0884(19) 0.139(3) 0.0696(16) 0.0372(18) 0.0014(17) 0.000(2)
C30 0.090(2) 0.144(3) 0.0583(15) 0.0096(16) 0.0064(14) -0.009(2)
C31 0.102(2) 0.104(2) 0.0664(15) -0.0110(16) 0.0117(15) 0.006(2)
C32 0.0907(19) 0.0752(14) 0.0605(12) 0.0016(11) 0.0059(11) 0.0016(15)
C33 0.0585(13) 0.0701(14) 0.0761(15) -0.0038(12) 0.0046(11) -0.0022(12)
C34 0.095(2) 0.090(2) 0.0835(19) -0.0031(15) 0.0161(16) 0.0105(19)
C35 0.120(3) 0.125(3) 0.096(2) -0.018(2) 0.027(2) 0.018(3)
C36 0.098(3) 0.096(2) 0.130(3) -0.024(2) 0.008(2) 0.021(2)
C37 0.085(2) 0.0797(19) 0.129(3) 0.0020(18) 0.014(2) 0.0205(19)
C38 0.0747(16) 0.0760(16) 0.098(2) 0.0066(16) 0.0085(16) 0.0130(14)
C39 0.0681(14) 0.0588(13) 0.0767(15) -0.0002(10) -0.0064(11) -0.0022(12)
C40 0.0647(16) 0.091(2) 0.099(2) 0.0089(16) -0.0078(14) -0.0071(15)
C41 0.078(2) 0.094(2) 0.132(3) 0.008(2) -0.037(2) -0.0178(18)
C42 0.107(3) 0.101(2) 0.099(2) -0.0016(19) -0.041(2) -0.005(2)
C43 0.098(2) 0.116(3) 0.0742(17) -0.0052(17) -0.0180(16) -0.003(2)
C44 0.0766(16) 0.0801(15) 0.0690(14) -0.0054(14) -0.0113(12) -0.0007(16)

loop_
_atom_type_symbol
_atom_type_description
_atom_type_scat_dispersion_real
_atom_type_scat_dispersion_imag
_atom_type_scat_source
C C 0.0033 0.0016 'International Tables Vol C Tables 4.2.6.8 and 6.1.1.4'
H H 0.0000 0.0000 'International Tables Vol C Tables 4.2.6.8 and 6.1.1.4'
N N 0.0061 0.0033 'International Tables Vol C Tables 4.2.6.8 and 6.1.1.4'
P P 0.1023 0.0942 'International Tables Vol C Tables 4.2.6.8 and 6.1.1.4'
Cl Cl 0.1484 0.1585 'International Tables Vol C Tables 4.2.6.8 and 6.1.1.4'
Ru Ru -1.2594 0.8363 'International Tables Vol C Tables 4.2.6.8 and 6.1.1.4'

loop_
_geom_angle_atom_site_label_1
_geom_angle_atom_site_label_2
_geom_angle_atom_site_label_3
_geom_angle
C1 Ru N1 80.97(10)
C1 Ru N2 154.71(9)
N1 Ru N2 75.50(9)
C1 Ru P1 86.70(7)
N1 Ru P1 92.70(6)
N2 Ru P1 103.37(6)
C1 Ru P2 105.54(7)
N1 Ru P2 170.64(6)
N2 Ru P2 96.86(6)
P1 Ru P2 94.36(3)
C1 Ru Cl1 88.95(7)
N1 Ru Cl1 82.86(6)
N2 Ru Cl1 79.15(6)
P1 Ru Cl1 174.23(3)
P2 Ru Cl1 90.46(2)
C27 P1 C21 100.33(12)
C27 P1 C17 101.41(12)
C21 P1 C17 98.78(13)
C27 P1 Ru 120.03(9)
C21 P1 Ru 113.05(8)
C17 P1 Ru 119.61(9)
C20 P2 C33 100.91(13)
C20 P2 C39 100.24(13)
C33 P2 C39 100.84(13)
C20 P2 Ru 121.34(10)
C33 P2 Ru 109.23(9)
C39 P2 Ru 120.85(9)
C7 N1 C11 122.8(2)
C7 N1 Ru 115.72(18)
C11 N1 Ru 121.20(19)
C12 N2 Ru 109.63(16)
C2 C1 C6 114.2(3)
C2 C1 Ru 133.7(2)
C6 C1 Ru 112.04(19)
C3 C2 C1 123.1(3)
C4 C3 C2 120.6(3)
C3 C4 C5 119.0(3)
C4 C5 C6 120.9(3)
C5 C6 C1 122.1(3)
C5 C6 C7 121.6(3)
C1 C6 C7 116.3(2)
N1 C7 C8 119.1(3)
N1 C7 C6 114.3(3)
C8 C7 C6 126.6(3)
C9 C8 C7 118.6(3)
C8 C9 C10 120.9(3)
C9 C10 C11 120.0(3)
N1 C11 C10 118.6(3)
N1 C11 C12 113.8(2)
C10 C11 C12 127.6(3)
N2 C12 C11 107.1(2)
N2 C12 C13 112.6(3)
C11 C12 C13 119.7(3)
C14 C13 C15 111.5(4)
C14 C13 C16 108.8(4)
C15 C13 C16 106.7(3)
C14 C13 C12 111.8(3)
C15 C13 C12 109.8(4)
C16 C13 C12 108.1(3)
C18 C17 P1 119.2(2)
C19 C18 C17 117.9(2)
C18 C19 C20 114.4(2)
C19 C20 P2 115.0(2)
C26 C21 C22 116.9(3)
C26 C21 P1 121.6(2)
C22 C21 P1 121.5(2)
C23 C22 C21 121.7(3)
C24 C23 C22 120.3(3)
C23 C24 C25 119.9(3)
C24 C25 C26 119.9(3)
C21 C26 C25 121.4(3)
C32 C27 C28 117.8(2)
C32 C27 P1 119.38(19)
C28 C27 P1 122.8(2)
C27 C28 C29 119.9(3)
C30 C29 C28 121.3(3)
C31 C30 C29 119.1(3)
C30 C31 C32 120.1(3)
C27 C32 C31 121.8(3)
C38 C33 C34 117.1(3)
C38 C33 P2 119.5(2)
C34 C33 P2 123.1(2)
C35 C34 C33 120.0(4)
C36 C35 C34 121.0(4)
C37 C36 C35 119.4(4)
C36 C37 C38 120.5(4)
C37 C38 C33 122.2(3)
C44 C39 C40 118.2(3)
C44 C39 P2 120.0(2)
C40 C39 P2 121.8(2)
C41 C40 C39 119.9(3)
C42 C41 C40 121.0(3)
C43 C42 C41 120.0(3)
C42 C43 C44 119.7(4)
C39 C44 C43 121.2(3)

loop_
_geom_bond_atom_site_label_1
_geom_bond_atom_site_label_2
_geom_bond_distance
Ru C1 2.047(3)
Ru N1 2.055(2)
Ru N2 2.2212(19)
Ru P1 2.2509(7)
Ru P2 2.2951(8)
Ru Cl1 2.4980(7)
P1 C27 1.838(3)
P1 C21 1.849(3)
P1 C17 1.856(3)
P2 C20 1.841(3)
P2 C33 1.844(3)
P2 C39 1.854(3)
N1 C7 1.349(4)
N1 C11 1.354(3)
N2 C12 1.495(4)
C1 C2 1.409(4)
C1 C6 1.423(4)
C2 C3 1.391(4)
C3 C4 1.369(6)
C4 C5 1.376(5)
C5 C6 1.392(4)
C6 C7 1.477(4)
C7 C8 1.403(5)
C8 C9 1.366(6)
C9 C10 1.374(5)
C10 C11 1.377(5)
C11 C12 1.526(5)
C12 C13 1.550(4)
C13 C14 1.530(5)
C13 C15 1.536(6)
C13 C16 1.544(6)
C17 C18 1.526(4)
C18 C19 1.519(4)
C19 C20 1.533(4)
C21 C26 1.381(4)
C21 C22 1.390(4)
C22 C23 1.381(5)
C23 C24 1.347(5)
C24 C25 1.379(5)
C25 C26 1.382(5)
C27 C32 1.374(4)
C27 C28 1.388(4)
C28 C29 1.391(4)
C29 C30 1.376(5)
C30 C31 1.353(5)
C31 C32 1.396(4)
C33 C38 1.381(4)
C33 C34 1.404(4)
C34 C35 1.382(5)
C35 C36 1.375(6)
C36 C37 1.355(6)
C37 C38 1.368(5)
C39 C44 1.378(4)
C39 C40 1.397(4)
C40 C41 1.385(5)
C41 C42 1.366(6)
C42 C43 1.364(6)
C43 C44 1.396(4)

loop_
_geom_torsion_atom_site_label_1
_geom_torsion_atom_site_label_2
_geom_torsion_atom_site_label_3
_geom_torsion_atom_site_label_4
_geom_torsion
C1 Ru P1 C27 -173.78(13)
N1 Ru P1 C27 105.43(12)
N2 Ru P1 C27 29.70(12)
P2 Ru P1 C27 -68.42(11)
Cl1 Ru P1 C27 145.0(2)
C1 Ru P1 C21 68.11(12)
N1 Ru P1 C21 -12.68(11)
N2 Ru P1 C21 -88.41(11)
P2 Ru P1 C21 173.47(9)
Cl1 Ru P1 C21 26.9(3)
C1 Ru P1 C17 -47.52(13)
N1 Ru P1 C17 -128.31(13)
N2 Ru P1 C17 155.95(13)
P2 Ru P1 C17 57.83(12)
Cl1 Ru P1 C17 -88.7(3)
C1 Ru P2 C20 84.22(13)
N1 Ru P2 C20 -142.5(4)
N2 Ru P2 C20 -107.62(12)
P1 Ru P2 C20 -3.56(11)
Cl1 Ru P2 C20 173.26(11)
C1 Ru P2 C33 -159.23(12)
N1 Ru P2 C33 -25.9(4)
N2 Ru P2 C33 8.94(11)
P1 Ru P2 C33 112.99(10)
Cl1 Ru P2 C33 -70.19(10)
C1 Ru P2 C39 -43.10(12)
N1 Ru P2 C39 90.2(4)
N2 Ru P2 C39 125.06(11)
P1 Ru P2 C39 -130.88(10)
Cl1 Ru P2 C39 45.94(10)
C1 Ru N1 C7 7.18(19)
N2 Ru N1 C7 -163.5(2)
P1 Ru N1 C7 93.41(18)
P2 Ru N1 C7 -127.6(4)
Cl1 Ru N1 C7 -82.89(18)
C1 Ru N1 C11 -179.1(2)
N2 Ru N1 C11 10.23(18)
P1 Ru N1 C11 -92.89(19)
P2 Ru N1 C11 46.1(5)
Cl1 Ru N1 C11 90.81(19)
C1 Ru N2 C12 -49.1(3)
N1 Ru N2 C12 -27.02(16)
P1 Ru N2 C12 62.33(17)
P2 Ru N2 C12 158.49(16)
Cl1 Ru N2 C12 -112.36(16)
N1 Ru C1 C2 177.0(3)
N2 Ru C1 C2 -161.4(2)
P1 Ru C1 C2 83.7(2)
P2 Ru C1 C2 -9.9(3)
Cl1 Ru C1 C2 -100.0(2)
N1 Ru C1 C6 -6.80(17)
N2 Ru C1 C6 14.8(3)
P1 Ru C1 C6 -100.06(17)
P2 Ru C1 C6 166.32(16)
Cl1 Ru C1 C6 76.14(17)
C6 C1 C2 C3 -1.6(4)
Ru C1 C2 C3 174.6(2)
C1 C2 C3 C4 -0.5(5)
C2 C3 C4 C5 0.8(5)
C3 C4 C5 C6 1.2(5)
C4 C5 C6 C1 -3.5(5)
C4 C5 C6 C7 177.2(3)
C2 C1 C6 C5 3.6(4)
Ru C1 C6 C5 -173.4(2)
C2 C1 C6 C7 -177.2(2)
Ru C1 C6 C7 5.9(3)
C11 N1 C7 C8 2.1(4)
Ru N1 C7 C8 175.7(2)
C11 N1 C7 C6 -179.5(2)
Ru N1 C7 C6 -5.9(3)
C5 C6 C7 N1 179.2(3)
C1 C6 C7 N1 -0.1(3)
C5 C6 C7 C8 -2.5(5)
C1 C6 C7 C8 178.2(3)
N1 C7 C8 C9 -1.7(5)
C6 C7 C8 C9 -179.9(3)
C7 C8 C9 C10 -0.3(6)
C8 C9 C10 C11 2.1(6)
C7 N1 C11 C10 -0.4(4)
Ru N1 C11 C10 -173.7(2)
C7 N1 C11 C12 -177.8(2)
Ru N1 C11 C12 8.9(3)
C9 C10 C11 N1 -1.7(5)
C9 C10 C11 C12 175.3(3)
Ru N2 C12 C11 38.1(2)
Ru N2 C12 C13 171.7(2)
N1 C11 C12 N2 -31.5(3)
C10 C11 C12 N2 151.4(3)
N1 C11 C12 C13 -161.2(3)
C10 C11 C12 C13 21.7(5)
N2 C12 C13 C14 -74.4(4)
C11 C12 C13 C14 52.7(5)
N2 C12 C13 C15 161.3(3)
C11 C12 C13 C15 -71.5(4)
N2 C12 C13 C16 45.3(4)
C11 C12 C13 C16 172.5(3)
C27 P1 C17 C18 53.6(3)
C21 P1 C17 C18 156.1(2)
Ru P1 C17 C18 -81.0(2)
P1 C17 C18 C19 65.7(3)
C17 C18 C19 C20 -79.5(4)
C18 C19 C20 P2 100.3(3)
C33 P2 C20 C19 175.0(2)
C39 P2 C20 C19 71.7(2)
Ru P2 C20 C19 -64.3(2)
C27 P1 C21 C26 -37.7(3)
C17 P1 C21 C26 -141.1(3)
Ru P1 C21 C26 91.4(2)
C27 P1 C21 C22 145.9(2)
C17 P1 C21 C22 42.5(3)
Ru P1 C21 C22 -85.0(2)
C26 C21 C22 C23 1.9(5)
P1 C21 C22 C23 178.5(3)
C21 C22 C23 C24 -1.0(6)
C22 C23 C24 C25 -0.9(7)
C23 C24 C25 C26 1.8(7)
C22 C21 C26 C25 -1.0(5)
P1 C21 C26 C25 -177.5(3)
C24 C25 C26 C21 -0.9(7)
C21 P1 C27 C32 131.0(2)
C17 P1 C27 C32 -127.8(2)
Ru P1 C27 C32 6.6(3)
C21 P1 C27 C28 -49.1(3)
C17 P1 C27 C28 52.2(3)
Ru P1 C27 C28 -173.5(2)
C32 C27 C28 C29 -0.9(5)
P1 C27 C28 C29 179.2(3)
C27 C28 C29 C30 1.0(6)
C28 C29 C30 C31 0.0(6)
C29 C30 C31 C32 -1.1(6)
C28 C27 C32 C31 -0.2(5)
P1 C27 C32 C31 179.8(3)
C30 C31 C32 C27 1.2(6)
C20 P2 C33 C38 -161.8(3)
C39 P2 C33 C38 -59.0(3)
Ru P2 C33 C38 69.3(3)
C20 P2 C33 C34 25.4(3)
C39 P2 C33 C34 128.1(3)
Ru P2 C33 C34 -103.6(3)
C38 C33 C34 C35 -0.5(5)
P2 C33 C34 C35 172.5(3)
C33 C34 C35 C36 0.7(7)
C34 C35 C36 C37 -0.2(7)
C35 C36 C37 C38 -0.3(7)
C36 C37 C38 C33 0.5(6)
C34 C33 C38 C37 -0.1(5)
P2 C33 C38 C37 -173.3(3)
C20 P2 C39 C44 -131.1(2)
C33 P2 C39 C44 125.6(3)
Ru P2 C39 C44 5.3(3)
C20 P2 C39 C40 47.1(3)
C33 P2 C39 C40 -56.2(3)
Ru P2 C39 C40 -176.5(2)
C44 C39 C40 C41 2.2(5)
P2 C39 C40 C41 -176.1(3)
C39 C40 C41 C42 -0.3(6)
C40 C41 C42 C43 -2.3(6)
C41 C42 C43 C44 2.9(6)
C40 C39 C44 C43 -1.6(5)
P2 C39 C44 C43 176.7(3)
C42 C43 C44 C39 -0.9(6)
